data_7060411
loop_
_publ_author_name
'Bag, Riya'
'Sikdar, Yeasin'
'Saha, Pinaki'
'Ghosh, Prasanta'
'Drew, Michael G. B.'
'Tang, Jinkui'
'Goswami, Sanchita'

_publ_section_title
;
 Enhancement of the coordinating flexibility in a Schiff--Mannich combo
 ligand: forced generation of a new NiII--Ophenoxo--LnIII--Oalkoxo--LnIII
 array (Ln = Gd, Tb, Dy and Ho)
;
_journal_issue 11
_journal_name_full 'New Journal of Chemistry'
_journal_page_first 5258
_journal_page_last 5265
_journal_paper_doi 10.1039/D0NJ05812B
_journal_volume 45
_journal_year 2021
_chemical_formula_sum 'C30 H39 Ho2 N9 Ni O18'
_chemical_formula_weight 1202.27
_space_group_crystal_system monoclinic
_space_group_IT_number 14
_space_group_name_Hall '-P 2ybc'
_space_group_name_H-M_alt 'P 1 21/c 1'
_atom_sites_solution_hydrogens mixed
_audit_creation_method SHELXL-2016/6
_audit_update_record
;
2021-02-03 deposited with the CCDC.	2021-02-11 downloaded from the CCDC.
;
_cell_angle_alpha 90
_cell_angle_beta 108.793(2)
_cell_angle_gamma 90
_cell_formula_units_Z 4
_cell_length_a 12.8244(6)
_cell_length_b 18.6644(8)
_cell_length_c 17.9432(8)
_cell_measurement_reflns_used 40778
_cell_measurement_temperature 296(2)
_cell_measurement_theta_max 25.714
_cell_measurement_theta_min 2.444
_cell_volume 4065.9(3)
_computing_cell_refinement 'Bruker SAINT'
_computing_data_collection 'Bruker APEX 3'
_computing_data_reduction 'Bruker SAINT'
_computing_molecular_graphics 'Olex2 1.3 (Dolomanov et al., 2009)'
_computing_publication_material 'Olex2 1.3 (Dolomanov et al., 2009)'
_computing_structure_refinement 'SHELXL-2016/6 (Sheldrick, 2016)'
_computing_structure_solution 'SHELXT 2014/4 (Sheldrick, 2014)'
_diffrn_ambient_temperature 296(2)
_diffrn_measured_fraction_theta_full 0.997
_diffrn_measured_fraction_theta_max 0.993
_diffrn_measurement_device_type 'Bruker AXS D8 QUEST ECO'
_diffrn_measurement_method 'Phi and omega scan'
_diffrn_radiation_type MoK\a
_diffrn_radiation_wavelength 0.71073
_diffrn_reflns_av_R_equivalents 0.0625
_diffrn_reflns_av_unetI/netI 0.0484
_diffrn_reflns_Laue_measured_fraction_full 0.997
_diffrn_reflns_Laue_measured_fraction_max 0.993
_diffrn_reflns_limit_h_max 15
_diffrn_reflns_limit_h_min -15
_diffrn_reflns_limit_k_max 22
_diffrn_reflns_limit_k_min -22
_diffrn_reflns_limit_l_max 21
_diffrn_reflns_limit_l_min -21
_diffrn_reflns_number 40764
_diffrn_reflns_point_group_measured_fraction_full 0.997
_diffrn_reflns_point_group_measured_fraction_max 0.993
_diffrn_reflns_theta_full 25.242
_diffrn_reflns_theta_max 25.714
_diffrn_reflns_theta_min 2.490
_exptl_absorpt_coefficient_mu 4.398
_exptl_absorpt_correction_T_max 0.358
_exptl_absorpt_correction_T_min 0.259
_exptl_absorpt_correction_type multi-scan
_exptl_absorpt_process_details SADABS
_exptl_crystal_colour Orange
_exptl_crystal_density_diffrn 1.964
_exptl_crystal_density_method 'not measured'
_exptl_crystal_description Block
_exptl_crystal_F_000 2352
_exptl_crystal_size_max 0.27
_exptl_crystal_size_mid 0.26
_exptl_crystal_size_min 0.18
_refine_diff_density_max 1.315
_refine_diff_density_min -1.053
_refine_diff_density_rms 0.148
_refine_ls_extinction_method none
_refine_ls_goodness_of_fit_ref 1.022
_refine_ls_hydrogen_treatment mixed
_refine_ls_matrix_type full
_refine_ls_number_parameters 571
_refine_ls_number_reflns 7704
_refine_ls_number_restraints 52
_refine_ls_restrained_S_all 1.024
_refine_ls_R_factor_all 0.0630
_refine_ls_R_factor_gt 0.0411
_refine_ls_shift/su_max 0.002
_refine_ls_shift/su_mean 0.000
_refine_ls_structure_factor_coef Fsqd
_refine_ls_weighting_details 'w=1/[\s^2^(Fo^2^)+(0.0451P)^2^+17.4800P] where P=(Fo^2^+2Fc^2^)/3'
_refine_ls_weighting_scheme calc
_refine_ls_wR_factor_gt 0.0922
_refine_ls_wR_factor_ref 0.1043
_reflns_Friedel_coverage 0.000
_reflns_number_gt 5930
_reflns_number_total 7759
_reflns_threshold_expression 'I > 2\s(I)'
_cod_data_source_file d0nj05812b2.cif
_cod_data_source_block 4
_cod_depositor_comments 'Adding full bibliography for 7060408--7060412.cif.'
_cod_original_sg_symbol_H-M 'P 21/c'
_cod_database_code 7060411
_shelx_shelxl_version_number 2016/6
_shelx_space_group_comment
;
The symmetry employed for this shelxl refinement is uniquely defined
by the following loop, which should always be used as a source of
symmetry information in preference to the above space-group names.
They are only intended as comments.
;

loop_
_space_group_symop_operation_xyz
'x, y, z'
'-x, y+1/2, -z+1/2'
'-x, -y, -z'
'x, -y-1/2, z-1/2'

loop_
_atom_site_label
_atom_site_type_symbol
_atom_site_fract_x
_atom_site_fract_y
_atom_site_fract_z
_atom_site_U_iso_or_equiv
_atom_site_adp_type
_atom_site_occupancy
_atom_site_site_symmetry_order
_atom_site_calc_flag
_atom_site_refinement_flags_posn
_atom_site_refinement_flags_adp
_atom_site_refinement_flags_occupancy
_atom_site_disorder_assembly
_atom_site_disorder_group
Ni1 Ni 0.56940(7) 0.53555(4) 0.12006(5) 0.0322(2) Uani 1 1 d . . . . .
Ho1 Ho 0.64649(2) 0.45636(2) 0.29122(2) 0.03129(10) Uani 1 1 d D . . . .
Ho2 Ho 0.68648(3) 0.63122(2) 0.38814(2) 0.03460(10) Uani 1 1 d . . . . .
O1 O 0.7004(3) 0.4912(2) 0.1810(3) 0.0349(10) Uani 1 1 d . . . . .
O2 O 0.7732(4) 0.5363(2) 0.3588(3) 0.0354(10) Uani 1 1 d . . . . .
O3 O 0.6462(4) 0.3293(3) 0.2598(3) 0.0523(13) Uani 1 1 d D . . . .
O4 O 0.4976(3) 0.4666(2) 0.1647(3) 0.0335(10) Uani 1 1 d . . . . .
O5 O 0.5604(4) 0.5508(2) 0.3224(3) 0.0351(10) Uani 1 1 d . . . . .
O5A O 0.6575(6) 0.6645(4) 0.2494(3) 0.0729(18) Uani 1 1 d . . . . .
O5B O 0.7664(8) 0.7355(4) 0.2138(5) 0.106(3) Uani 1 1 d . . . . .
O5C O 0.7997(6) 0.7062(4) 0.3348(4) 0.0773(19) Uani 1 1 d . . . . .
O6 O 0.6886(4) 0.4212(3) 0.4266(3) 0.0445(12) Uani 1 1 d D . . . .
O6A O 0.8707(4) 0.6529(3) 0.4857(3) 0.0519(13) Uani 1 1 d . . . . .
O6B O 0.9098(5) 0.7464(4) 0.5610(4) 0.082(2) Uani 1 1 d . . . . .
O6C O 0.7458(5) 0.7312(3) 0.4803(3) 0.0593(15) Uani 1 1 d . . . . .
O7A O 0.5367(5) 0.7239(3) 0.3368(4) 0.0655(16) Uani 1 1 d . . . . .
O7B O 0.4044(6) 0.7425(4) 0.3835(4) 0.086(2) Uani 1 1 d . . . . .
O7C O 0.5294(4) 0.6650(3) 0.4362(3) 0.0492(13) Uani 1 1 d . . . . .
O8A O 0.8131(6) 0.4907(4) 0.5717(6) 0.115(3) Uani 1 1 d . . . . .
O8B O 0.6944(5) 0.5607(3) 0.4998(3) 0.0655(17) Uani 1 1 d . . . . .
O8C O 0.7955(6) 0.5950(4) 0.6160(4) 0.084(2) Uani 1 1 d . . . . .
N1 N 0.8352(5) 0.3999(3) 0.3234(3) 0.0372(13) Uani 1 1 d . . . . .
N2 N 0.6377(5) 0.6096(3) 0.0850(3) 0.0406(14) Uani 1 1 d D . . . .
N3 N 0.4771(5) 0.4111(3) 0.3199(3) 0.0367(13) Uani 1 1 d . . . . .
N4 N 0.4415(5) 0.5734(4) 0.0514(4) 0.0545(18) Uani 1 1 d D . . . .
N5 N 0.7422(8) 0.7030(4) 0.2648(5) 0.063(2) Uani 1 1 d . . . . .
N6 N 0.8451(5) 0.7115(4) 0.5111(4) 0.0530(17) Uani 1 1 d . . . . .
N7 N 0.4875(5) 0.7108(4) 0.3859(4) 0.0483(16) Uani 1 1 d . . . . .
N8 N 0.7697(5) 0.5503(4) 0.5648(4) 0.0484(16) Uani 1 1 d . . . . .
C1 C 0.8022(5) 0.5108(4) 0.1829(4) 0.0338(15) Uani 1 1 d . . . . .
C2 C 0.8922(6) 0.4653(4) 0.2209(4) 0.0389(16) Uani 1 1 d . . . . .
C3 C 0.9994(6) 0.4860(4) 0.2271(4) 0.0445(18) Uani 1 1 d . . . . .
H3A H 1.057324 0.455092 0.251094 0.053 Uiso 1 1 calc R U . . .
C4 C 1.0223(6) 0.5513(4) 0.1985(4) 0.0466(18) Uani 1 1 d . . . . .
C5 C 0.9361(6) 0.5934(4) 0.1594(4) 0.0430(17) Uani 1 1 d . . . . .
H5A H 0.949760 0.636164 0.137628 0.052 Uiso 1 1 calc R U . . .
C6 C 0.8261(6) 0.5745(4) 0.1504(4) 0.0356(15) Uani 1 1 d . . . . .
C7 C 1.1404(7) 0.5735(5) 0.2093(6) 0.063(2) Uani 1 1 d . . . . .
H7A H 1.177761 0.535127 0.192797 0.095 Uiso 1 1 calc R U . . .
H7B H 1.177564 0.584108 0.263726 0.095 Uiso 1 1 calc R U . . .
H7C H 1.140252 0.615282 0.178035 0.095 Uiso 1 1 calc R U . . .
C8 C 0.8748(6) 0.3950(4) 0.2540(4) 0.0421(17) Uani 1 1 d . . . . .
H8A H 0.943652 0.368651 0.269275 0.051 Uiso 1 1 calc R U . . .
H8B H 0.821596 0.367728 0.213072 0.051 Uiso 1 1 calc R U . . .
C9 C 0.9148(6) 0.4427(4) 0.3889(4) 0.0444(18) Uani 1 1 d . . . . .
H9A H 0.989208 0.434865 0.388203 0.053 Uiso 1 1 calc R U . . .
H9B H 0.911032 0.426004 0.439217 0.053 Uiso 1 1 calc R U . . .
C10 C 0.8886(6) 0.5236(4) 0.3806(4) 0.0404(16) Uani 1 1 d . . . . .
H10A H 0.925427 0.547390 0.430171 0.048 Uiso 1 1 calc R U . . .
H10B H 0.916532 0.543843 0.340940 0.048 Uiso 1 1 calc R U . . .
C11 C 0.8279(7) 0.3265(4) 0.3529(5) 0.0503(19) Uani 1 1 d . . . . .
H11A H 0.809889 0.329014 0.401330 0.060 Uiso 1 1 calc R U . . .
H11B H 0.898620 0.302744 0.364220 0.060 Uiso 1 1 calc R U . . .
C12 C 0.7411(7) 0.2840(4) 0.2926(6) 0.060(2) Uani 1 1 d D . . . .
H12A H 0.769186 0.267805 0.251343 0.071 Uiso 1 1 calc R U . . .
H12B H 0.720908 0.242206 0.317111 0.071 Uiso 1 1 calc R U . . .
C13 C 0.7411(6) 0.6217(4) 0.1030(4) 0.0425(17) Uani 1 1 d . . . . .
H13 H 0.762984 0.663681 0.084309 0.051 Uiso 1 1 calc R U . . .
C14 C 0.3886(5) 0.4534(3) 0.1401(4) 0.0330(14) Uani 1 1 d . . . . .
C15 C 0.3418(6) 0.4049(3) 0.1808(4) 0.0380(16) Uani 1 1 d . . . . .
C16 C 0.2307(6) 0.3878(4) 0.1505(5) 0.0454(18) Uani 1 1 d . . . . .
H16 H 0.202054 0.355377 0.178169 0.054 Uiso 1 1 calc R U . . .
C17 C 0.1594(6) 0.4167(4) 0.0806(5) 0.0483(19) Uani 1 1 d . . . . .
C18 C 0.2025(6) 0.4677(5) 0.0452(4) 0.0489(19) Uani 1 1 d . . . . .
H18 H 0.156358 0.490100 0.000350 0.059 Uiso 1 1 calc R U . . .
C19 C 0.3148(6) 0.4885(4) 0.0734(4) 0.0397(16) Uani 1 1 d . . . . .
C20 C 0.0390(7) 0.3946(5) 0.0498(6) 0.068(3) Uani 1 1 d . . . . .
H20A H 0.002142 0.421127 0.002880 0.102 Uiso 1 1 calc R U . . .
H20B H 0.004724 0.404336 0.089061 0.102 Uiso 1 1 calc R U . . .
H20C H 0.034050 0.344265 0.038063 0.102 Uiso 1 1 calc R U . . .
C21 C 0.4045(6) 0.3665(4) 0.2549(4) 0.0444(17) Uani 1 1 d . . . . .
H21A H 0.351902 0.342035 0.274539 0.053 Uiso 1 1 calc R U . . .
H21B H 0.449592 0.330071 0.241721 0.053 Uiso 1 1 calc R U . . .
C22 C 0.4175(6) 0.4738(4) 0.3385(4) 0.0445(18) Uani 1 1 d . . . . .
H22A H 0.436640 0.478318 0.395172 0.053 Uiso 1 1 calc R U . . .
H22B H 0.338792 0.465324 0.317257 0.053 Uiso 1 1 calc R U . . .
C23 C 0.4444(5) 0.5432(4) 0.3053(4) 0.0373(15) Uani 1 1 d . . . . .
H23A H 0.408607 0.543885 0.248743 0.045 Uiso 1 1 calc R U . . .
H23B H 0.416408 0.583134 0.327750 0.045 Uiso 1 1 calc R U . . .
C24 C 0.5139(7) 0.3625(4) 0.3893(5) 0.053(2) Uani 1 1 d . . . . .
H24A H 0.540034 0.318069 0.373547 0.064 Uiso 1 1 calc R U . . .
H24B H 0.451220 0.351208 0.406244 0.064 Uiso 1 1 calc R U . . .
C25 C 0.6044(7) 0.3941(5) 0.4580(5) 0.056(2) Uani 1 1 d D . . . .
C26 C 0.3463(7) 0.5462(5) 0.0342(5) 0.056(2) Uani 1 1 d . . . . .
H26 H 0.291771 0.566005 -0.008365 0.067 Uiso 1 1 calc R U . . .
C27 C 0.5598(9) 0.6674(6) 0.0462(8) 0.046(4) Uani 0.686(19) 1 d D U P A 1
H27A H 0.591303 0.697954 0.015253 0.056 Uiso 0.686(19) 1 calc R U P A 1
H27B H 0.541423 0.696639 0.084952 0.056 Uiso 0.686(19) 1 calc R U P A 1
C28 C 0.4595(8) 0.6293(6) -0.0058(7) 0.044(3) Uani 0.686(19) 1 d D U P A 1
H28A H 0.473432 0.606948 -0.050436 0.053 Uiso 0.686(19) 1 calc R U P A 1
H28B H 0.397029 0.661448 -0.024466 0.053 Uiso 0.686(19) 1 calc R U P A 1
C27A C 0.5639(17) 0.6527(16) 0.0194(15) 0.042(6) Uani 0.314(19) 1 d D . P A 2
H27C H 0.551392 0.629227 -0.030916 0.051 Uiso 0.314(19) 1 calc R U P A 2
H27D H 0.593766 0.700191 0.017569 0.051 Uiso 0.314(19) 1 calc R U P A 2
C28A C 0.4611(18) 0.6559(13) 0.0409(19) 0.050(6) Uani 0.314(19) 1 d D . P A 2
H28C H 0.400719 0.677064 -0.000821 0.060 Uiso 0.314(19) 1 calc R U P A 2
H28D H 0.471845 0.682337 0.089359 0.060 Uiso 0.314(19) 1 calc R U P A 2
N1S N 0.1983(12) 0.7864(9) 0.4717(10) 0.162(5) Uani 1 1 d . U . . .
C1S C 0.0834(14) 0.6860(9) 0.3928(10) 0.141(6) Uani 1 1 d . U . . .
H1SA H 0.029854 0.675894 0.418454 0.211 Uiso 1 1 calc R U . . .
H1SB H 0.130297 0.645070 0.397012 0.211 Uiso 1 1 calc R U . . .
H1SC H 0.046414 0.696487 0.338309 0.211 Uiso 1 1 calc R U . . .
C2S C 0.1466(12) 0.7447(9) 0.4287(9) 0.109(4) Uani 1 1 d . U . . .
H3 H 0.605(5) 0.308(2) 0.218(3) 0.163 Uiso 1 1 d D U . . .
H6 H 0.735(4) 0.443(3) 0.4660(10) 0.163 Uiso 1 1 d D U . . .

loop_
_atom_site_aniso_label
_atom_site_aniso_U_11
_atom_site_aniso_U_22
_atom_site_aniso_U_33
_atom_site_aniso_U_23
_atom_site_aniso_U_13
_atom_site_aniso_U_12
Ni1 0.0327(4) 0.0335(5) 0.0313(5) 0.0060(4) 0.0115(4) 0.0063(3)
Ho1 0.03395(17) 0.02834(16) 0.03227(18) 0.00268(12) 0.01161(13) 0.00198(12)
Ho2 0.03809(18) 0.03180(17) 0.03514(19) -0.00086(13) 0.01353(14) 0.00024(13)
O1 0.030(2) 0.039(3) 0.036(3) 0.006(2) 0.010(2) 0.006(2)
O2 0.032(2) 0.032(2) 0.044(3) -0.004(2) 0.014(2) -0.0004(19)
O3 0.051(3) 0.035(3) 0.062(4) -0.001(2) 0.005(3) 0.002(2)
O4 0.031(2) 0.036(3) 0.033(2) 0.0033(19) 0.0092(19) 0.0012(19)
O5 0.032(2) 0.032(2) 0.042(3) -0.003(2) 0.012(2) -0.0036(19)
O5A 0.101(5) 0.080(5) 0.044(4) 0.006(3) 0.031(3) 0.002(4)
O5B 0.204(9) 0.052(4) 0.109(6) 0.017(4) 0.117(7) 0.008(5)
O5C 0.102(5) 0.066(4) 0.076(5) 0.002(4) 0.045(4) -0.027(4)
O6 0.044(3) 0.059(3) 0.032(3) 0.007(2) 0.014(2) -0.004(2)
O6A 0.046(3) 0.047(3) 0.062(4) -0.012(3) 0.016(3) 0.003(2)
O6B 0.057(4) 0.076(4) 0.096(5) -0.045(4) 0.000(4) -0.008(3)
O6C 0.050(3) 0.058(4) 0.066(4) -0.024(3) 0.014(3) 0.010(3)
O7A 0.076(4) 0.066(4) 0.057(4) 0.016(3) 0.024(3) 0.004(3)
O7B 0.071(4) 0.102(5) 0.075(5) -0.020(4) 0.008(4) 0.041(4)
O7C 0.048(3) 0.062(4) 0.042(3) 0.003(3) 0.020(2) 0.004(3)
O8A 0.068(5) 0.066(5) 0.166(9) 0.019(5) -0.024(5) 0.007(4)
O8B 0.058(4) 0.083(4) 0.041(3) 0.023(3) -0.006(3) -0.012(3)
O8C 0.091(5) 0.112(6) 0.049(4) -0.031(4) 0.023(4) -0.031(4)
N1 0.042(3) 0.035(3) 0.035(3) 0.004(3) 0.013(3) 0.004(3)
N2 0.040(3) 0.044(3) 0.040(3) 0.017(3) 0.016(3) 0.008(3)
N3 0.041(3) 0.034(3) 0.034(3) 0.005(2) 0.011(3) -0.003(3)
N4 0.040(4) 0.054(4) 0.067(5) 0.031(3) 0.013(3) 0.008(3)
N5 0.104(7) 0.034(4) 0.070(6) 0.006(4) 0.055(5) 0.005(4)
N6 0.046(4) 0.049(4) 0.062(4) -0.015(3) 0.015(3) -0.004(3)
N7 0.045(4) 0.050(4) 0.043(4) -0.015(3) 0.005(3) 0.009(3)
N8 0.042(4) 0.060(4) 0.044(4) 0.009(3) 0.016(3) -0.003(3)
C1 0.038(4) 0.039(4) 0.027(3) -0.002(3) 0.014(3) 0.007(3)
C2 0.044(4) 0.044(4) 0.035(4) 0.003(3) 0.022(3) 0.012(3)
C3 0.043(4) 0.047(4) 0.044(4) 0.000(4) 0.014(3) 0.016(3)
C4 0.037(4) 0.062(5) 0.044(4) -0.003(4) 0.017(3) 0.009(4)
C5 0.042(4) 0.051(5) 0.040(4) 0.004(3) 0.019(3) -0.001(3)
C6 0.039(4) 0.042(4) 0.028(3) 0.000(3) 0.014(3) 0.005(3)
C7 0.043(5) 0.073(6) 0.077(6) 0.007(5) 0.023(4) 0.003(4)
C8 0.038(4) 0.039(4) 0.048(4) 0.003(3) 0.012(3) 0.012(3)
C9 0.035(4) 0.051(5) 0.043(4) 0.000(3) 0.007(3) 0.003(3)
C10 0.036(4) 0.043(4) 0.044(4) -0.008(3) 0.016(3) 0.001(3)
C11 0.054(5) 0.040(4) 0.055(5) 0.011(4) 0.016(4) 0.010(4)
C12 0.060(5) 0.036(4) 0.079(6) 0.006(4) 0.016(5) 0.015(4)
C13 0.048(4) 0.045(4) 0.039(4) 0.013(3) 0.019(3) 0.001(3)
C14 0.036(4) 0.031(3) 0.033(4) -0.009(3) 0.011(3) 0.001(3)
C15 0.047(4) 0.024(3) 0.043(4) -0.007(3) 0.015(3) -0.005(3)
C16 0.044(4) 0.041(4) 0.053(5) -0.010(4) 0.019(4) -0.010(3)
C17 0.037(4) 0.058(5) 0.048(5) -0.014(4) 0.011(4) -0.005(4)
C18 0.034(4) 0.071(6) 0.036(4) -0.003(4) 0.005(3) 0.001(4)
C19 0.038(4) 0.050(4) 0.029(4) -0.001(3) 0.007(3) 0.004(3)
C20 0.054(5) 0.076(6) 0.072(6) 0.000(5) 0.018(5) -0.017(5)
C21 0.050(4) 0.030(4) 0.052(5) 0.003(3) 0.015(4) -0.005(3)
C22 0.042(4) 0.055(5) 0.040(4) 0.003(3) 0.018(3) -0.006(3)
C23 0.035(4) 0.032(4) 0.045(4) -0.006(3) 0.014(3) -0.001(3)
C24 0.059(5) 0.052(5) 0.051(5) 0.016(4) 0.020(4) -0.010(4)
C25 0.051(5) 0.072(6) 0.046(5) 0.014(4) 0.018(4) -0.020(4)
C26 0.041(4) 0.072(6) 0.052(5) 0.016(4) 0.013(4) 0.009(4)
C27 0.044(7) 0.042(7) 0.052(9) 0.017(6) 0.015(6) 0.008(5)
C28 0.042(6) 0.056(7) 0.032(6) 0.018(5) 0.009(5) 0.015(5)
C27A 0.041(6) 0.046(11) 0.040(10) 0.016(10) 0.013(6) 0.008(5)
C28A 0.044(6) 0.053(5) 0.057(16) 0.032(8) 0.022(9) 0.014(6)
N1S 0.120(8) 0.160(9) 0.207(10) -0.022(8) 0.055(7) 0.008(7)
C1S 0.138(9) 0.138(9) 0.148(9) -0.013(8) 0.048(7) 0.001(8)
C2S 0.099(6) 0.108(6) 0.120(6) -0.008(4) 0.039(4) 0.008(4)

loop_
_atom_type_symbol
_atom_type_description
_atom_type_scat_dispersion_real
_atom_type_scat_dispersion_imag
_atom_type_scat_source
C C 0.0033 0.0016 'International Tables Vol C Tables 4.2.6.8 and 6.1.1.4'
H H 0.0000 0.0000 'International Tables Vol C Tables 4.2.6.8 and 6.1.1.4'
N N 0.0061 0.0033 'International Tables Vol C Tables 4.2.6.8 and 6.1.1.4'
O O 0.0106 0.0060 'International Tables Vol C Tables 4.2.6.8 and 6.1.1.4'
Ni Ni 0.3393 1.1124 'International Tables Vol C Tables 4.2.6.8 and 6.1.1.4'
Ho Ho -0.2175 4.6783 'International Tables Vol C Tables 4.2.6.8 and 6.1.1.4'

loop_
_geom_angle_atom_site_label_1
_geom_angle_atom_site_label_2
_geom_angle_atom_site_label_3
_geom_angle
_geom_angle_site_symmetry_1
_geom_angle_site_symmetry_3
_geom_angle_publ_flag
N4 Ni1 N2 84.5(3) . . ?
N4 Ni1 O1 174.0(3) . . ?
N2 Ni1 O1 95.4(2) . . ?
N4 Ni1 O4 95.3(2) . . ?
N2 Ni1 O4 173.6(2) . . ?
O1 Ni1 O4 85.45(19) . . ?
O5 Ho1 O2 70.88(16) . . ?
O5 Ho1 O1 106.83(16) . . ?
O2 Ho1 O1 85.08(16) . . ?
O5 Ho1 O6 86.03(17) . . ?
O2 Ho1 O6 75.40(17) . . ?
O1 Ho1 O6 151.78(16) . . ?
O5 Ho1 O3 149.06(17) . . ?
O2 Ho1 O3 135.78(16) . . ?
O1 Ho1 O3 93.04(18) . . ?
O6 Ho1 O3 87.21(18) . . ?
O5 Ho1 O4 82.60(15) . . ?
O2 Ho1 O4 131.09(16) . . ?
O1 Ho1 O4 63.91(14) . . ?
O6 Ho1 O4 144.02(16) . . ?
O3 Ho1 O4 85.37(16) . . ?
O5 Ho1 N1 141.36(17) . . ?
O2 Ho1 N1 71.43(17) . . ?
O1 Ho1 N1 77.96(16) . . ?
O6 Ho1 N1 76.62(18) . . ?
O3 Ho1 N1 65.03(18) . . ?
O4 Ho1 N1 130.15(16) . . ?
O5 Ho1 N3 71.87(17) . . ?
O2 Ho1 N3 128.96(17) . . ?
O1 Ho1 N3 139.11(16) . . ?
O6 Ho1 N3 68.40(17) . . ?
O3 Ho1 N3 77.56(19) . . ?
O4 Ho1 N3 75.62(16) . . ?
N1 Ho1 N3 129.38(18) . . ?
O5 Ho2 O2 71.08(16) . . ?
O5 Ho2 O8B 84.29(18) . . ?
O2 Ho2 O8B 82.5(2) . . ?
O5 Ho2 O5C 126.9(2) . . ?
O2 Ho2 O5C 87.6(2) . . ?
O8B Ho2 O5C 141.8(2) . . ?
O5 Ho2 O6C 151.69(18) . . ?
O2 Ho2 O6C 133.75(17) . . ?
O8B Ho2 O6C 86.1(2) . . ?
O5C Ho2 O6C 74.4(2) . . ?
O5 Ho2 O5A 77.9(2) . . ?
O2 Ho2 O5A 83.5(2) . . ?
O8B Ho2 O5A 160.2(2) . . ?
O5C Ho2 O5A 51.2(2) . . ?
O6C Ho2 O5A 113.7(2) . . ?
O5 Ho2 O6A 147.37(17) . . ?
O2 Ho2 O6A 82.11(17) . . ?
O8B Ho2 O6A 73.86(19) . . ?
O5C Ho2 O6A 68.2(2) . . ?
O6C Ho2 O6A 51.70(18) . . ?
O5A Ho2 O6A 118.0(2) . . ?
O5 Ho2 O7C 80.02(17) . . ?
O2 Ho2 O7C 142.31(17) . . ?
O8B Ho2 O7C 70.8(2) . . ?
O5C Ho2 O7C 129.7(2) . . ?
O6C Ho2 O7C 71.68(18) . . ?
O5A Ho2 O7C 113.9(2) . . ?
O6A Ho2 O7C 113.80(17) . . ?
O5 Ho2 O7A 86.10(19) . . ?
O2 Ho2 O7A 146.21(19) . . ?
O8B Ho2 O7A 120.6(2) . . ?
O5C Ho2 O7A 86.7(2) . . ?
O6C Ho2 O7A 76.0(2) . . ?
O5A Ho2 O7A 67.1(2) . . ?
O6A Ho2 O7A 125.81(19) . . ?
O7C Ho2 O7A 49.81(18) . . ?
C1 O1 Ni1 125.1(4) . . ?
C1 O1 Ho1 126.3(4) . . ?
Ni1 O1 Ho1 99.16(18) . . ?
C10 O2 Ho2 128.1(4) . . ?
C10 O2 Ho1 122.9(4) . . ?
Ho2 O2 Ho1 108.90(18) . . ?
C12 O3 Ho1 122.5(4) . . ?
C12 O3 H3 106.9(19) . . ?
Ho1 O3 H3 127(2) . . ?
C14 O4 Ni1 125.3(4) . . ?
C14 O4 Ho1 134.8(4) . . ?
Ni1 O4 Ho1 95.96(17) . . ?
C23 O5 Ho2 134.9(4) . . ?
C23 O5 Ho1 115.5(4) . . ?
Ho2 O5 Ho1 109.13(18) . . ?
N5 O5A Ho2 94.8(5) . . ?
N5 O5C Ho2 97.8(5) . . ?
C25 O6 Ho1 122.1(4) . . ?
C25 O6 H6 104.0(19) . . ?
Ho1 O6 H6 125(2) . . ?
N6 O6A Ho2 95.5(4) . . ?
N6 O6C Ho2 97.1(4) . . ?
N7 O7A Ho2 96.1(4) . . ?
N7 O7C Ho2 97.6(4) . . ?
N8 O8B Ho2 132.5(5) . . ?
C11 N1 C8 108.5(6) . . ?
C11 N1 C9 108.4(5) . . ?
C8 N1 C9 110.9(6) . . ?
C11 N1 Ho1 107.5(4) . . ?
C8 N1 Ho1 113.1(4) . . ?
C9 N1 Ho1 108.3(4) . . ?
C13 N2 C27 118.4(7) . . ?
C13 N2 C27A 116.5(10) . . ?
C13 N2 Ni1 127.7(5) . . ?
C27 N2 Ni1 112.5(6) . . ?
C27A N2 Ni1 115.0(10) . . ?
C21 N3 C24 105.3(5) . . ?
C21 N3 C22 112.1(6) . . ?
C24 N3 C22 109.8(6) . . ?
C21 N3 Ho1 112.8(4) . . ?
C24 N3 Ho1 108.2(4) . . ?
C22 N3 Ho1 108.5(4) . . ?
C26 N4 C28 116.8(7) . . ?
C26 N4 C28A 122.6(10) . . ?
C26 N4 Ni1 126.2(6) . . ?
C28 N4 Ni1 114.5(5) . . ?
C28A N4 Ni1 108.1(10) . . ?
O5B N5 O5C 121.8(10) . . ?
O5B N5 O5A 122.1(10) . . ?
O5C N5 O5A 116.2(7) . . ?
O6B N6 O6A 122.7(7) . . ?
O6B N6 O6C 121.6(7) . . ?
O6A N6 O6C 115.7(6) . . ?
O7B N7 O7C 122.5(8) . . ?
O7B N7 O7A 121.0(8) . . ?
O7C N7 O7A 116.5(6) . . ?
O8C N8 O8A 122.8(8) . . ?
O8C N8 O8B 122.4(8) . . ?
O8A N8 O8B 114.7(8) . . ?
O1 C1 C6 124.1(6) . . ?
O1 C1 C2 118.8(6) . . ?
C6 C1 C2 117.0(6) . . ?
C3 C2 C1 120.0(7) . . ?
C3 C2 C8 118.9(6) . . ?
C1 C2 C8 121.1(6) . . ?
C4 C3 C2 122.2(7) . . ?
C4 C3 H3A 118.9 . . ?
C2 C3 H3A 118.9 . . ?
C5 C4 C3 117.7(7) . . ?
C5 C4 C7 121.4(8) . . ?
C3 C4 C7 120.8(7) . . ?
C4 C5 C6 122.2(7) . . ?
C4 C5 H5A 118.9 . . ?
C6 C5 H5A 118.9 . . ?
C1 C6 C5 120.6(6) . . ?
C1 C6 C13 122.5(6) . . ?
C5 C6 C13 116.8(6) . . ?
C4 C7 H7A 109.5 . . ?
C4 C7 H7B 109.5 . . ?
H7A C7 H7B 109.5 . . ?
C4 C7 H7C 109.5 . . ?
H7A C7 H7C 109.5 . . ?
H7B C7 H7C 109.5 . . ?
C2 C8 N1 114.5(6) . . ?
C2 C8 H8A 108.6 . . ?
N1 C8 H8A 108.6 . . ?
C2 C8 H8B 108.6 . . ?
N1 C8 H8B 108.6 . . ?
H8A C8 H8B 107.6 . . ?
N1 C9 C10 111.7(6) . . ?
N1 C9 H9A 109.3 . . ?
C10 C9 H9A 109.3 . . ?
N1 C9 H9B 109.3 . . ?
C10 C9 H9B 109.3 . . ?
H9A C9 H9B 107.9 . . ?
O2 C10 C9 111.3(6) . . ?
O2 C10 H10A 109.4 . . ?
C9 C10 H10A 109.4 . . ?
O2 C10 H10B 109.4 . . ?
C9 C10 H10B 109.4 . . ?
H10A C10 H10B 108.0 . . ?
N1 C11 C12 110.4(6) . . ?
N1 C11 H11A 109.6 . . ?
C12 C11 H11A 109.6 . . ?
N1 C11 H11B 109.6 . . ?
C12 C11 H11B 109.6 . . ?
H11A C11 H11B 108.1 . . ?
O3 C12 C11 108.4(6) . . ?
O3 C12 H12A 110.0 . . ?
C11 C12 H12A 110.0 . . ?
O3 C12 H12B 110.0 . . ?
C11 C12 H12B 110.0 . . ?
H12A C12 H12B 108.4 . . ?
N2 C13 C6 124.3(7) . . ?
N2 C13 H13 117.8 . . ?
C6 C13 H13 117.8 . . ?
O4 C14 C15 121.1(6) . . ?
O4 C14 C19 122.0(6) . . ?
C15 C14 C19 116.8(6) . . ?
C16 C15 C14 119.8(7) . . ?
C16 C15 C21 115.3(6) . . ?
C14 C15 C21 124.8(6) . . ?
C15 C16 C17 123.6(7) . . ?
C15 C16 H16 118.2 . . ?
C17 C16 H16 118.2 . . ?
C18 C17 C16 116.3(7) . . ?
C18 C17 C20 122.7(8) . . ?
C16 C17 C20 120.9(8) . . ?
C17 C18 C19 123.0(7) . . ?
C17 C18 H18 118.5 . . ?
C19 C18 H18 118.5 . . ?
C26 C19 C18 116.7(7) . . ?
C26 C19 C14 123.3(7) . . ?
C18 C19 C14 119.9(7) . . ?
C17 C20 H20A 109.5 . . ?
C17 C20 H20B 109.5 . . ?
H20A C20 H20B 109.5 . . ?
C17 C20 H20C 109.5 . . ?
H20A C20 H20C 109.5 . . ?
H20B C20 H20C 109.5 . . ?
N3 C21 C15 116.7(6) . . ?
N3 C21 H21A 108.1 . . ?
C15 C21 H21A 108.1 . . ?
N3 C21 H21B 108.1 . . ?
C15 C21 H21B 108.1 . . ?
H21A C21 H21B 107.3 . . ?
N3 C22 C23 112.7(6) . . ?
N3 C22 H22A 109.1 . . ?
C23 C22 H22A 109.1 . . ?
N3 C22 H22B 109.1 . . ?
C23 C22 H22B 109.1 . . ?
H22A C22 H22B 107.8 . . ?
O5 C23 C22 110.9(6) . . ?
O5 C23 H23A 109.5 . . ?
C22 C23 H23A 109.5 . . ?
O5 C23 H23B 109.5 . . ?
C22 C23 H23B 109.5 . . ?
H23A C23 H23B 108.1 . . ?
N3 C24 C25 113.4(6) . . ?
N3 C24 H24A 108.9 . . ?
C25 C24 H24A 108.9 . . ?
N3 C24 H24B 108.9 . . ?
C25 C24 H24B 108.9 . . ?
H24A C24 H24B 107.7 . . ?
O6 C25 C24 106.7(6) . . ?
N4 C26 C19 126.3(7) . . ?
N4 C26 H26 116.9 . . ?
C19 C26 H26 116.9 . . ?
N2 C27 C28 105.0(8) . . ?
N2 C27 H27A 110.8 . . ?
C28 C27 H27A 110.8 . . ?
N2 C27 H27B 110.8 . . ?
C28 C27 H27B 110.8 . . ?
H27A C27 H27B 108.8 . . ?
C27 C28 N4 101.0(8) . . ?
C27 C28 H28A 111.6 . . ?
N4 C28 H28A 111.6 . . ?
C27 C28 H28B 111.6 . . ?
N4 C28 H28B 111.6 . . ?
H28A C28 H28B 109.4 . . ?
N2 C27A C28A 102.0(15) . . ?
N2 C27A H27C 111.4 . . ?
C28A C27A H27C 111.4 . . ?
N2 C27A H27D 111.4 . . ?
C28A C27A H27D 111.4 . . ?
H27C C27A H27D 109.2 . . ?
C27A C28A N4 100.3(18) . . ?
C27A C28A H28C 111.7 . . ?
N4 C28A H28C 111.7 . . ?
C27A C28A H28D 111.7 . . ?
N4 C28A H28D 111.7 . . ?
H28C C28A H28D 109.5 . . ?
C2S C1S H1SA 109.5 . . ?
C2S C1S H1SB 109.5 . . ?
H1SA C1S H1SB 109.5 . . ?
C2S C1S H1SC 109.5 . . ?
H1SA C1S H1SC 109.5 . . ?
H1SB C1S H1SC 109.5 . . ?
N1S C2S C1S 166(2) . . ?

loop_
_geom_bond_atom_site_label_1
_geom_bond_atom_site_label_2
_geom_bond_distance
_geom_bond_site_symmetry_2
_geom_bond_publ_flag
Ni1 N4 1.845(6) . ?
Ni1 N2 1.850(6) . ?
Ni1 O1 1.876(4) . ?
Ni1 O4 1.903(4) . ?
Ho1 O5 2.245(4) . ?
Ho1 O2 2.251(4) . ?
Ho1 O1 2.386(4) . ?
Ho1 O6 2.403(5) . ?
Ho1 O3 2.438(5) . ?
Ho1 O4 2.458(4) . ?
Ho1 N1 2.530(6) . ?
Ho1 N3 2.534(6) . ?
Ho2 O5 2.242(4) . ?
Ho2 O2 2.242(4) . ?
Ho2 O8B 2.372(5) . ?
Ho2 O5C 2.425(6) . ?
Ho2 O6C 2.446(5) . ?
Ho2 O5A 2.475(6) . ?
Ho2 O6A 2.479(5) . ?
Ho2 O7C 2.513(5) . ?
Ho2 O7A 2.528(6) . ?
O1 C1 1.345(8) . ?
O2 C10 1.424(8) . ?
O3 C12 1.443(9) . ?
O3 H3 0.855(10) . ?
O4 C14 1.345(8) . ?
O5 C23 1.427(8) . ?
O5A N5 1.257(10) . ?
O5B N5 1.217(9) . ?
O5C N5 1.237(10) . ?
O6 C25 1.461(9) . ?
O6 H6 0.861(10) . ?
O6A N6 1.268(8) . ?
O6B N6 1.199(8) . ?
O6C N6 1.269(8) . ?
O7A N7 1.262(9) . ?
O7B N7 1.206(8) . ?
O7C N7 1.235(8) . ?
O8A N8 1.232(9) . ?
O8B N8 1.266(8) . ?
O8C N8 1.206(9) . ?
N1 C11 1.483(9) . ?
N1 C8 1.491(9) . ?
N1 C9 1.513(9) . ?
N2 C13 1.280(9) . ?
N2 C27 1.484(11) . ?
N2 C27A 1.487(17) . ?
N3 C21 1.490(9) . ?
N3 C24 1.488(9) . ?
N3 C22 1.494(9) . ?
N4 C26 1.265(10) . ?
N4 C28 1.532(12) . ?
N4 C28A 1.58(2) . ?
C1 C6 1.401(10) . ?
C1 C2 1.418(9) . ?
C2 C3 1.398(10) . ?
C2 C8 1.488(10) . ?
C3 C4 1.389(11) . ?
C3 H3A 0.9300 . ?
C4 C5 1.354(10) . ?
C4 C7 1.520(11) . ?
C5 C6 1.411(10) . ?
C5 H5A 0.9300 . ?
C6 C13 1.447(10) . ?
C7 H7A 0.9600 . ?
C7 H7B 0.9600 . ?
C7 H7C 0.9600 . ?
C8 H8A 0.9700 . ?
C8 H8B 0.9700 . ?
C9 C10 1.544(10) . ?
C9 H9A 0.9700 . ?
C9 H9B 0.9700 . ?
C10 H10A 0.9700 . ?
C10 H10B 0.9700 . ?
C11 C12 1.504(11) . ?
C11 H11A 0.9700 . ?
C11 H11B 0.9700 . ?
C12 H12A 0.9700 . ?
C12 H12B 0.9700 . ?
C13 H13 0.9300 . ?
C14 C15 1.413(9) . ?
C14 C19 1.424(9) . ?
C15 C16 1.389(10) . ?
C15 C21 1.496(10) . ?
C16 C17 1.401(11) . ?
C16 H16 0.9300 . ?
C17 C18 1.357(11) . ?
C17 C20 1.520(11) . ?
C18 C19 1.418(10) . ?
C18 H18 0.9300 . ?
C19 C26 1.414(11) . ?
C20 H20A 0.9600 . ?
C20 H20B 0.9600 . ?
C20 H20C 0.9600 . ?
C21 H21A 0.9700 . ?
C21 H21B 0.9700 . ?
C22 C23 1.510(10) . ?
C22 H22A 0.9700 . ?
C22 H22B 0.9700 . ?
C23 H23A 0.9700 . ?
C23 H23B 0.9700 . ?
C24 C25 1.515(11) . ?
C24 H24A 0.9700 . ?
C24 H24B 0.9700 . ?
C26 H26 0.9300 . ?
C27 C28 1.503(10) . ?
C27 H27A 0.9700 . ?
C27 H27B 0.9700 . ?
C28 H28A 0.9700 . ?
C28 H28B 0.9700 . ?
C27A C28A 1.489(19) . ?
C27A H27C 0.9700 . ?
C27A H27D 0.9700 . ?
C28A H28C 0.9700 . ?
C28A H28D 0.9700 . ?
N1S C2S 1.145(18) . ?
C1S C2S 1.39(2) . ?
C1S H1SA 0.9600 . ?
C1S H1SB 0.9600 . ?
C1S H1SC 0.9600 . ?
